data_7709934
loop_
_publ_author_name
'Takeyama, Tomoyuki'
'Iwatsuki, Satoshi'
'Tsushima, Satoru'
'Takao, Koichiro'

_publ_section_title
;
 Synthesis and characterization of uranyl(VI) complex with
 2,6-pyridine-bis(methylaminophenolato) and its ligand-centred aerobic
 oxidation mechanism to diimino derivative
;
_journal_name_full 'Dalton Transactions'
_journal_paper_doi 10.1039/D2DT00325B
_journal_year 2022
_chemical_formula_moiety 'C35 H45 N3 O4 U, C5 H5 N'
_chemical_formula_sum 'C40 H50 N4 O4 U'
_chemical_formula_weight 888.87
_space_group_crystal_system triclinic
_space_group_IT_number 2
_space_group_name_Hall '-P 1'
_space_group_name_H-M_alt 'P -1'
_atom_sites_solution_hydrogens geom
_atom_sites_solution_primary dual
_audit_creation_date 2021-04-08
_audit_creation_method
;
Olex2 1.3
(compiled 2020.07.31 svn.rc2a77460 for OlexSys, GUI svn.r6145)
;
_audit_update_record
;
2022-04-05 deposited with the CCDC.	2022-04-06 downloaded from the CCDC.
;
_cell_angle_alpha 68.939(4)
_cell_angle_beta 68.074(5)
_cell_angle_gamma 81.267(3)
_cell_formula_units_Z 2
_cell_length_a 11.4156(5)
_cell_length_b 13.2468(5)
_cell_length_c 14.4323(8)
_cell_measurement_reflns_used 8389
_cell_measurement_temperature 113
_cell_measurement_theta_max 24.1730
_cell_measurement_theta_min 1.8880
_cell_volume 1888.95(17)
_computing_cell_refinement 'CrysAlisPro 1.171.40.60a (Rigaku OD, 2019)'
_computing_data_collection 'CrysAlisPro 1.171.40.60a (Rigaku OD, 2019)'
_computing_data_reduction 'CrysAlisPro 1.171.40.60a (Rigaku OD, 2019)'
_computing_molecular_graphics 'Olex2 1.3 (Dolomanov et al., 2009)'
_computing_publication_material 'Olex2 1.3 (Dolomanov et al., 2009)'
_computing_structure_refinement 'SHELXL 2018/3 (Sheldrick, 2015)'
_computing_structure_solution 'SHELXT 2018/2 (Sheldrick, 2018)'
_diffrn_ambient_temperature 113
_diffrn_detector 'Hybrid Pixel Array Detector'
_diffrn_detector_area_resol_mean 10.0000
_diffrn_measured_fraction_theta_full 0.990
_diffrn_measured_fraction_theta_max 0.942
_diffrn_measurement_details
;
List of Runs (angles in degrees, time in seconds):

  # Type    Start    End  Width  t~exp~   \w     \q     \k     \f   Frames
#--------------------------------------------------------------------------
  1  \w    -73.00  75.00   0.50  100.00    --   20.00  54.00 -95.53  296
  2  \w     82.00 109.00   0.50  100.00    --   20.00  54.00 -95.53   54
  3  \w    -73.00 -35.00   0.50  100.00    --   20.00  54.00  30.00   76
  4  \w     20.00  47.00   0.50  100.00    --   20.00  54.00  30.00   54
  5  \w     67.00 107.00   0.50  100.00    --   20.00  54.00  30.00   80
  6  \w    -72.00  44.50   0.50  100.00    --   20.00  54.00 -30.00  233
  7  \w    -74.00 -24.00   0.50  100.00    --   20.00  54.00-150.00  100
  8  \w     35.00  74.00   0.50  100.00    --   20.00  54.00-150.00   78
  9  \w    -62.00 -21.00   0.50  100.00    --   20.00  54.00  90.00   82
 10  \w     -8.00  45.00   0.50  100.00    --   20.00  54.00  90.00  106
 11  \w     85.00 110.00   0.50  100.00    --   20.00  54.00  90.00   50
 12  \w    -16.00  96.00   0.50  100.00    --   20.00  54.00-167.52  224
 13  \w    -68.00 -29.00   0.50  100.00    --   20.00  54.00  60.00   78
 14  \w    -74.00 107.00   0.50  100.00    --   20.00  54.00-180.00  362
 15  \w    -60.00 -35.00   0.50  100.00    --   20.00  54.00 -90.00   50
 16  \w     -1.00  44.00   0.50  100.00    --   20.00  54.00 -60.00   90
 17  \w    -35.00 -10.00   0.50  100.00    --   20.00  54.00   0.00   50
 18  \w     77.00 102.00   0.50  100.00    --   20.00  54.00   0.00   50
 19  \w    -73.00  62.00   0.50  100.00    --   20.00  54.00 150.00  270
;
_diffrn_measurement_device 'two-circle diffractometer'
_diffrn_measurement_device_type 'XtaLAB Mini II'
_diffrn_measurement_method '\w scans'
_diffrn_orient_matrix_type 'CrysAlisPro convention (1999,Acta A55,543-557)'
_diffrn_orient_matrix_UB_11 -0.0040682000
_diffrn_orient_matrix_UB_12 -0.0006667000
_diffrn_orient_matrix_UB_13 -0.0476303000
_diffrn_orient_matrix_UB_21 0.0611415000
_diffrn_orient_matrix_UB_22 0.0221245000
_diffrn_orient_matrix_UB_23 -0.0283413000
_diffrn_orient_matrix_UB_31 0.0270783000
_diffrn_orient_matrix_UB_32 -0.0529495000
_diffrn_orient_matrix_UB_33 0.0088379000
_diffrn_radiation_monochromator graphite
_diffrn_radiation_probe x-ray
_diffrn_radiation_type 'Mo K\a'
_diffrn_radiation_wavelength 0.71073
_diffrn_reflns_av_R_equivalents 0.0970
_diffrn_reflns_av_unetI/netI 0.1272
_diffrn_reflns_Laue_measured_fraction_full 0.990
_diffrn_reflns_Laue_measured_fraction_max 0.942
_diffrn_reflns_limit_h_max 16
_diffrn_reflns_limit_h_min -16
_diffrn_reflns_limit_k_max 19
_diffrn_reflns_limit_k_min -19
_diffrn_reflns_limit_l_max 20
_diffrn_reflns_limit_l_min -20
_diffrn_reflns_number 41195
_diffrn_reflns_point_group_measured_fraction_full 0.990
_diffrn_reflns_point_group_measured_fraction_max 0.942
_diffrn_reflns_theta_full 25.242
_diffrn_reflns_theta_max 30.992
_diffrn_reflns_theta_min 1.886
_diffrn_source 'fine-focus sealed X-ray tube'
_diffrn_source_type 'Rigaku (Mo) X-ray Source'
_exptl_absorpt_coefficient_mu 4.341
_exptl_absorpt_correction_T_max 1.00000
_exptl_absorpt_correction_T_min 0.71415
_exptl_absorpt_correction_type multi-scan
_exptl_absorpt_process_details
;
CrysAlisPro 1.171.40.60a (Rigaku Oxford Diffraction, 2019)
Empirical absorption correction using spherical harmonics,
 implemented in SCALE3 ABSPACK scaling algorithm.
;
_exptl_crystal_colour violet
_exptl_crystal_colour_primary violet
_exptl_crystal_density_diffrn 1.563
_exptl_crystal_description plate
_exptl_crystal_F_000 884
_exptl_crystal_size_max 0.273
_exptl_crystal_size_mid 0.073
_exptl_crystal_size_min 0.048
_refine_diff_density_max 6.541
_refine_diff_density_min -4.709
_refine_diff_density_rms 0.296
_refine_ls_extinction_method none
_refine_ls_goodness_of_fit_ref 1.015
_refine_ls_hydrogen_treatment constr
_refine_ls_matrix_type full
_refine_ls_number_parameters 400
_refine_ls_number_reflns 11337
_refine_ls_number_restraints 0
_refine_ls_restrained_S_all 1.015
_refine_ls_R_factor_all 0.1165
_refine_ls_R_factor_gt 0.0722
_refine_ls_shift/su_max 0.000
_refine_ls_shift/su_mean 0.000
_refine_ls_structure_factor_coef Fsqd
_refine_ls_weighting_details 'w=1/[\s^2^(Fo^2^)+(0.1027P)^2^] where P=(Fo^2^+2Fc^2^)/3'
_refine_ls_weighting_scheme calc
_refine_ls_wR_factor_gt 0.1622
_refine_ls_wR_factor_ref 0.1817
_reflns_Friedel_coverage 0.000
_reflns_number_gt 7834
_reflns_number_total 11337
_reflns_threshold_expression 'I > 2\s(I)'
_cod_data_source_file d2dt00325b2.cif
_cod_data_source_block 201116_uo2_tbupdiop_red2
_cod_database_code 7709934
_shelx_shelxl_version_number 2018/3
_chemical_oxdiff_formula C35H47N3O4U1
_chemical_oxdiff_usercomment 201116_UO2_tBupdiop_red
_shelx_space_group_comment
;
The symmetry employed for this shelxl refinement is uniquely defined
by the following loop, which should always be used as a source of
symmetry information in preference to the above space-group names.
They are only intended as comments.
;
_reflns_odcompleteness_completeness 98.94
_reflns_odcompleteness_iscentric 1
_reflns_odcompleteness_theta 27.42
_olex2_refinement_description
;
1. Fixed Uiso
 At 1.2 times of:
  All C(H) groups
 At 1.5 times of:
  All C(H,H,H) groups
2. Uiso/Uaniso restraints and constraints
Uanis(C14) = Uanis(C19) = Uanis(C18) = Uanis(C17) = Uanis(C16) = Uanis(C15)
Uanis(O3) = Uanis(O4) = Uanis(N3) = Uanis(N2) = Uanis(N1)
3.a Aromatic/amide H refined with riding coordinates:
 C9(H9), C7(H7), C11(H11), C13(H13), C10(H10), C15(H15), C17(H17), C5(H5),
 C3(H3), C36(H36), C37(H37), C40(H40), C38(H38), C39(H39)
3.b Idealised Me refined as rotating group:
 C31(H31A,H31B,H31C), C23(H23A,H23B,H23C), C21(H21A,H21B,H21C), C34(H34A,H34B,
 H34C), C27(H27A,H27B,H27C), C33(H33A,H33B,H33C), C29(H29A,H29B,H29C), C30(H30A,
 H30B,H30C), C26(H26A,H26B,H26C), C25(H25A,H25B,H25C), C35(H35A,H35B,H35C),
 C22(H22A,H22B,H22C)
;
_olex2_submission_special_instructions 'No special instructions were received'
_oxdiff_exptl_absorpt_empirical_details
;
Empirical correction (ABSPACK) includes:
- Absorption correction using spherical harmonics
- Frame scaling
;
_oxdiff_exptl_absorpt_empirical_full_max 1.301
_oxdiff_exptl_absorpt_empirical_full_min 0.805

loop_
_space_group_symop_operation_xyz
'x, y, z'
'-x, -y, -z'

loop_
_atom_site_label
_atom_site_type_symbol
_atom_site_fract_x
_atom_site_fract_y
_atom_site_fract_z
_atom_site_U_iso_or_equiv
_atom_site_adp_type
_atom_site_occupancy
_atom_site_site_symmetry_order
_atom_site_calc_flag
_atom_site_refinement_flags_posn
_atom_site_refinement_flags_adp
_atom_site_refinement_flags_occupancy
_atom_site_disorder_assembly
_atom_site_disorder_group
U1 U 0.68063(3) 0.61617(2) 0.58569(2) 0.01885(10) Uani 1 1 d . . . . .
O1 O 0.7971(6) 0.7110(5) 0.4899(5) 0.0268(13) Uani 1 1 d . . . . .
O4 O 0.5287(5) 0.7414(5) 0.6105(4) 0.0219(6) Uani 1 1 d . . . . .
O3 O 0.7634(5) 0.5954(4) 0.7100(4) 0.0219(6) Uani 1 1 d . . . . .
O2 O 0.5711(5) 0.5143(5) 0.6746(5) 0.0254(12) Uani 1 1 d . . . . .
N1 N 0.8470(6) 0.4621(6) 0.6038(5) 0.0219(6) Uani 1 1 d . . . . .
N2 N 0.7394(6) 0.5137(5) 0.4559(5) 0.0219(6) Uani 1 1 d . . . . .
N3 N 0.5547(6) 0.6661(6) 0.4602(5) 0.0219(6) Uani 1 1 d . . . . .
C8 C 0.8344(7) 0.4394(6) 0.4527(6) 0.0195(15) Uani 1 1 d . . . . .
C12 C 0.6821(7) 0.5369(6) 0.3837(6) 0.0200(15) Uani 1 1 d . . . . .
C9 C 0.8760(7) 0.3885(6) 0.3761(6) 0.0199(15) Uani 1 1 d . . . . .
H9 H 0.944614 0.337835 0.373957 0.024 Uiso 1 1 calc R U . . .
C7 C 0.8901(7) 0.4127(6) 0.5348(6) 0.0195(15) Uani 1 1 d . . . . .
H7 H 0.956610 0.360286 0.537487 0.023 Uiso 1 1 calc R U . . .
C18 C 0.3460(8) 0.8532(6) 0.5882(6) 0.0209(7) Uani 1 1 d . . . . .
C11 C 0.7152(7) 0.4874(7) 0.3085(6) 0.0212(16) Uani 1 1 d . . . . .
H11 H 0.670409 0.503446 0.260886 0.025 Uiso 1 1 calc R U . . .
C28 C 0.2101(8) 0.9193(7) 0.3656(7) 0.0256(18) Uani 1 1 d . . . . .
N4 N 0.4763(8) 0.2668(7) 0.8518(6) 0.0378(19) Uani 1 1 d . . . . .
C6 C 0.8817(7) 0.4376(6) 0.6928(6) 0.0182(15) Uani 1 1 d . . . . .
C14 C 0.4591(7) 0.7455(6) 0.4749(6) 0.0209(7) Uani 1 1 d . . . . .
C13 C 0.5785(7) 0.6191(6) 0.3919(6) 0.0207(16) Uani 1 1 d . . . . .
H13 H 0.530357 0.636535 0.346730 0.025 Uiso 1 1 calc R U . . .
C10 C 0.8152(7) 0.4136(7) 0.3032(7) 0.0238(17) Uani 1 1 d . . . . .
H10 H 0.841965 0.380252 0.250106 0.029 Uiso 1 1 calc R U . . .
C15 C 0.3841(7) 0.7877(6) 0.4119(6) 0.0209(7) Uani 1 1 d . . . . .
H15 H 0.397446 0.764553 0.353481 0.025 Uiso 1 1 calc R U . . .
C17 C 0.2718(7) 0.8912(6) 0.5258(6) 0.0209(7) Uani 1 1 d . . . . .
H17 H 0.203724 0.939300 0.544863 0.025 Uiso 1 1 calc R U . . .
C20 C 0.7871(8) 0.5658(7) 0.9118(7) 0.0225(16) Uani 1 1 d . . . . .
C1 C 0.8289(7) 0.5109(6) 0.7502(6) 0.0199(16) Uani 1 1 d . . . . .
C5 C 0.9529(7) 0.3464(6) 0.7293(6) 0.0218(16) Uani 1 1 d . . . . .
H5 H 0.989014 0.299780 0.688405 0.026 Uiso 1 1 calc R U . . .
C24 C 1.0390(8) 0.2192(7) 0.8681(7) 0.0230(17) Uani 1 1 d . . . . .
C16 C 0.2899(7) 0.8636(6) 0.4351(6) 0.0209(7) Uani 1 1 d . . . . .
C3 C 0.9182(7) 0.3970(6) 0.8798(6) 0.0207(16) Uani 1 1 d . . . . .
H3 H 0.931914 0.383042 0.944345 0.025 Uiso 1 1 calc R U . . .
C31 C 0.0693(8) 0.8937(7) 0.4310(7) 0.0284(19) Uani 1 1 d . . . . .
H31A H 0.057626 0.815456 0.455316 0.043 Uiso 1 1 calc R U . . .
H31B H 0.017904 0.930957 0.386808 0.043 Uiso 1 1 calc R U . . .
H31C H 0.043214 0.918400 0.492300 0.043 Uiso 1 1 calc R U . . .
C2 C 0.8465(7) 0.4895(7) 0.8472(6) 0.0214(16) Uani 1 1 d . . . . .
C23 C 0.8129(9) 0.5270(8) 1.0162(7) 0.033(2) Uani 1 1 d . . . . .
H23A H 0.784607 0.452498 1.056123 0.049 Uiso 1 1 calc R U . . .
H23B H 0.767028 0.573999 1.058024 0.049 Uiso 1 1 calc R U . . .
H23C H 0.903710 0.529839 1.001220 0.049 Uiso 1 1 calc R U . . .
C21 C 0.8400(9) 0.6782(7) 0.8499(7) 0.031(2) Uani 1 1 d . . . . .
H21A H 0.931247 0.675148 0.835271 0.047 Uiso 1 1 calc R U . . .
H21B H 0.799258 0.726458 0.891358 0.047 Uiso 1 1 calc R U . . .
H21C H 0.823735 0.705628 0.782981 0.047 Uiso 1 1 calc R U . . .
C19 C 0.4458(7) 0.7802(6) 0.5605(6) 0.0209(7) Uani 1 1 d . . . . .
C34 C 0.3010(9) 0.7875(7) 0.7851(7) 0.0295(19) Uani 1 1 d . . . . .
H34A H 0.375714 0.739472 0.776233 0.044 Uiso 1 1 calc R U . . .
H34B H 0.227341 0.748876 0.796615 0.044 Uiso 1 1 calc R U . . .
H34C H 0.286044 0.810191 0.846172 0.044 Uiso 1 1 calc R U . . .
C4 C 0.9710(7) 0.3236(6) 0.8251(6) 0.0205(16) Uani 1 1 d . . . . .
C27 C 1.0451(9) 0.2052(7) 0.9759(7) 0.0290(19) Uani 1 1 d . . . . .
H27A H 1.083430 0.268927 0.971413 0.043 Uiso 1 1 calc R U . . .
H27B H 1.096159 0.140581 0.997148 0.043 Uiso 1 1 calc R U . . .
H27C H 0.959475 0.197112 1.028368 0.043 Uiso 1 1 calc R U . . .
C33 C 0.4362(9) 0.9490(7) 0.6663(7) 0.0293(19) Uani 1 1 d . . . . .
H33A H 0.421290 0.971057 0.727793 0.044 Uiso 1 1 calc R U . . .
H33B H 0.448753 1.013360 0.603030 0.044 Uiso 1 1 calc R U . . .
H33C H 0.511603 0.901927 0.656408 0.044 Uiso 1 1 calc R U . . .
C29 C 0.2456(9) 0.8827(8) 0.2705(7) 0.033(2) Uani 1 1 d . . . . .
H29A H 0.335711 0.894576 0.229611 0.049 Uiso 1 1 calc R U . . .
H29B H 0.195894 0.924300 0.226053 0.049 Uiso 1 1 calc R U . . .
H29C H 0.228178 0.805572 0.294287 0.049 Uiso 1 1 calc R U . . .
C32 C 0.3229(8) 0.8882(7) 0.6843(7) 0.0284(19) Uani 1 1 d . . . . .
C30 C 0.2242(10) 1.0433(7) 0.3270(8) 0.034(2) Uani 1 1 d . . . . .
H30A H 0.193008 1.068815 0.388075 0.052 Uiso 1 1 calc R U . . .
H30B H 0.175069 1.078373 0.280404 0.052 Uiso 1 1 calc R U . . .
H30C H 0.313401 1.061443 0.288056 0.052 Uiso 1 1 calc R U . . .
C26 C 0.9718(9) 0.1222(7) 0.8775(8) 0.034(2) Uani 1 1 d . . . . .
H26A H 0.881490 0.127145 0.917136 0.051 Uiso 1 1 calc R U . . .
H26B H 1.007746 0.054968 0.914811 0.051 Uiso 1 1 calc R U . . .
H26C H 0.983280 0.122532 0.806657 0.051 Uiso 1 1 calc R U . . .
C25 C 1.1761(8) 0.2191(8) 0.7904(7) 0.032(2) Uani 1 1 d . . . . .
H25A H 1.174916 0.232656 0.719347 0.048 Uiso 1 1 calc R U . . .
H25B H 1.216810 0.148624 0.813812 0.048 Uiso 1 1 calc R U . . .
H25C H 1.223438 0.275954 0.788707 0.048 Uiso 1 1 calc R U . . .
C36 C 0.5748(9) 0.2981(8) 0.8640(8) 0.035(2) Uani 1 1 d . . . . .
H36 H 0.620353 0.359414 0.810639 0.042 Uiso 1 1 calc R U . . .
C35 C 0.2060(9) 0.9608(8) 0.7044(8) 0.036(2) Uani 1 1 d . . . . .
H35A H 0.132229 0.922769 0.715351 0.054 Uiso 1 1 calc R U . . .
H35B H 0.217471 1.027180 0.643191 0.054 Uiso 1 1 calc R U . . .
H35C H 0.192986 0.979290 0.767512 0.054 Uiso 1 1 calc R U . . .
C37 C 0.6129(9) 0.2461(8) 0.9494(8) 0.036(2) Uani 1 1 d . . . . .
H37 H 0.682406 0.271241 0.955636 0.043 Uiso 1 1 calc R U . . .
C40 C 0.4168(10) 0.1829(9) 0.9270(9) 0.044(3) Uani 1 1 d . . . . .
H40 H 0.346850 0.159892 0.919523 0.052 Uiso 1 1 calc R U . . .
C38 C 0.5478(12) 0.1569(10) 1.0255(10) 0.055(3) Uani 1 1 d . . . . .
H38 H 0.573456 0.117698 1.084470 0.066 Uiso 1 1 calc R U . . .
C22 C 0.6435(8) 0.5663(10) 0.9408(9) 0.042(3) Uani 1 1 d . . . . .
H22A H 0.622605 0.592945 0.875953 0.064 Uiso 1 1 calc R U . . .
H22B H 0.603482 0.613558 0.983417 0.064 Uiso 1 1 calc R U . . .
H22C H 0.612582 0.492546 0.981458 0.064 Uiso 1 1 calc R U . . .
C39 C 0.4452(11) 0.1244(10) 1.0161(9) 0.048(3) Uani 1 1 d . . . . .
H39 H 0.396472 0.064373 1.068697 0.058 Uiso 1 1 calc R U . . .

loop_
_atom_site_aniso_label
_atom_site_aniso_U_11
_atom_site_aniso_U_22
_atom_site_aniso_U_33
_atom_site_aniso_U_23
_atom_site_aniso_U_13
_atom_site_aniso_U_12
U1 0.01983(15) 0.01629(15) 0.02335(16) -0.00675(11) -0.01391(11) 0.00873(10)
O1 0.032(3) 0.025(3) 0.023(3) -0.005(2) -0.011(3) 0.000(3)
O4 0.0231(14) 0.0208(15) 0.0253(16) -0.0089(12) -0.0146(12) 0.0088(11)
O3 0.0231(14) 0.0208(15) 0.0253(16) -0.0089(12) -0.0146(12) 0.0088(11)
O2 0.030(3) 0.021(3) 0.025(3) -0.004(2) -0.015(3) 0.006(2)
N1 0.0231(14) 0.0208(15) 0.0253(16) -0.0089(12) -0.0146(12) 0.0088(11)
N2 0.0231(14) 0.0208(15) 0.0253(16) -0.0089(12) -0.0146(12) 0.0088(11)
N3 0.0231(14) 0.0208(15) 0.0253(16) -0.0089(12) -0.0146(12) 0.0088(11)
C8 0.021(4) 0.017(4) 0.017(4) -0.003(3) -0.008(3) 0.005(3)
C12 0.021(4) 0.016(4) 0.024(4) -0.003(3) -0.012(3) 0.000(3)
C9 0.022(4) 0.012(4) 0.023(4) -0.006(3) -0.008(3) 0.004(3)
C7 0.016(3) 0.016(4) 0.026(4) -0.006(3) -0.010(3) 0.007(3)
C18 0.0234(16) 0.0178(15) 0.0243(17) -0.0061(13) -0.0148(14) 0.0066(12)
C11 0.018(4) 0.023(4) 0.021(4) -0.004(3) -0.010(3) 0.003(3)
C28 0.031(4) 0.014(4) 0.032(5) -0.003(3) -0.018(4) 0.006(3)
N4 0.048(5) 0.036(5) 0.031(4) -0.007(4) -0.024(4) 0.008(4)
C6 0.020(4) 0.015(4) 0.023(4) -0.005(3) -0.015(3) 0.007(3)
C14 0.0234(16) 0.0178(15) 0.0243(17) -0.0061(13) -0.0148(14) 0.0066(12)
C13 0.015(3) 0.021(4) 0.023(4) -0.001(3) -0.010(3) 0.003(3)
C10 0.020(4) 0.031(5) 0.023(4) -0.012(4) -0.011(3) 0.010(3)
C15 0.0234(16) 0.0178(15) 0.0243(17) -0.0061(13) -0.0148(14) 0.0066(12)
C17 0.0234(16) 0.0178(15) 0.0243(17) -0.0061(13) -0.0148(14) 0.0066(12)
C20 0.026(4) 0.023(4) 0.024(4) -0.013(3) -0.012(3) 0.006(3)
C1 0.019(4) 0.012(4) 0.031(4) -0.006(3) -0.016(3) 0.008(3)
C5 0.025(4) 0.019(4) 0.027(4) -0.009(3) -0.017(3) 0.008(3)
C24 0.027(4) 0.019(4) 0.029(5) -0.009(3) -0.018(4) 0.004(3)
C16 0.0234(16) 0.0178(15) 0.0243(17) -0.0061(13) -0.0148(14) 0.0066(12)
C3 0.020(4) 0.020(4) 0.023(4) -0.006(3) -0.013(3) 0.007(3)
C31 0.025(4) 0.022(4) 0.040(5) -0.009(4) -0.019(4) 0.010(3)
C2 0.019(4) 0.023(4) 0.021(4) -0.009(3) -0.008(3) 0.008(3)
C23 0.040(5) 0.029(5) 0.031(5) -0.011(4) -0.018(4) 0.012(4)
C21 0.044(5) 0.021(4) 0.033(5) -0.014(4) -0.016(4) 0.008(4)
C19 0.0234(16) 0.0178(15) 0.0243(17) -0.0061(13) -0.0148(14) 0.0066(12)
C34 0.038(5) 0.026(5) 0.024(5) -0.006(4) -0.015(4) 0.006(4)
C4 0.020(4) 0.013(4) 0.027(4) 0.000(3) -0.014(3) 0.002(3)
C27 0.036(5) 0.021(4) 0.032(5) -0.009(4) -0.017(4) 0.010(4)
C33 0.036(5) 0.022(4) 0.036(5) -0.011(4) -0.018(4) 0.000(4)
C29 0.038(5) 0.033(5) 0.031(5) -0.008(4) -0.024(4) 0.013(4)
C32 0.031(5) 0.026(5) 0.029(5) -0.011(4) -0.016(4) 0.017(4)
C30 0.041(5) 0.021(4) 0.045(6) -0.006(4) -0.027(5) 0.007(4)
C26 0.042(5) 0.015(4) 0.051(6) -0.002(4) -0.032(5) 0.003(4)
C25 0.035(5) 0.029(5) 0.033(5) -0.011(4) -0.019(4) 0.018(4)
C36 0.037(5) 0.025(5) 0.038(6) -0.007(4) -0.013(4) 0.006(4)
C35 0.039(5) 0.042(6) 0.035(5) -0.023(5) -0.019(4) 0.018(4)
C37 0.032(5) 0.035(5) 0.050(6) -0.015(5) -0.027(5) 0.010(4)
C40 0.038(6) 0.043(6) 0.059(7) -0.020(5) -0.023(5) -0.001(5)
C38 0.071(8) 0.045(7) 0.057(8) -0.001(6) -0.048(7) 0.005(6)
C22 0.020(4) 0.067(8) 0.051(7) -0.036(6) -0.013(4) 0.014(5)
C39 0.047(6) 0.044(7) 0.045(7) -0.002(5) -0.018(5) -0.005(5)

loop_
_atom_type_symbol
_atom_type_description
_atom_type_scat_dispersion_real
_atom_type_scat_dispersion_imag
_atom_type_scat_source
C C 0.0033 0.0016 'International Tables Vol C Tables 4.2.6.8 and 6.1.1.4'
H H 0.0000 0.0000 'International Tables Vol C Tables 4.2.6.8 and 6.1.1.4'
N N 0.0061 0.0033 'International Tables Vol C Tables 4.2.6.8 and 6.1.1.4'
O O 0.0106 0.0060 'International Tables Vol C Tables 4.2.6.8 and 6.1.1.4'
U U -9.6767 9.6646 'International Tables Vol C Tables 4.2.6.8 and 6.1.1.4'

loop_
_exptl_crystal_face_index_h
_exptl_crystal_face_index_k
_exptl_crystal_face_index_l
_exptl_crystal_face_perp_dist
1 -17 0 0.0261
-14 -1 1 0.1058
-2 17 0 0.0363
15 -1 -1 0.1264
6 -14 5 0.0523
-2 -7 -20 0.0324
-6 15 -3 0.0420
2 6 20 0.0138

loop_
_geom_angle_atom_site_label_1
_geom_angle_atom_site_label_2
_geom_angle_atom_site_label_3
_geom_angle
_geom_angle_site_symmetry_1
_geom_angle_site_symmetry_3
_geom_angle_publ_flag
O1 U1 O4 94.4(2) . . ?
O1 U1 O3 91.4(2) . . ?
O1 U1 N1 92.1(3) . . ?
O1 U1 N2 87.7(2) . . ?
O1 U1 N3 90.3(2) . . ?
O4 U1 O3 103.22(19) . . ?
O4 U1 N1 166.4(2) . . ?
O4 U1 N2 128.9(2) . . ?
O4 U1 N3 65.3(2) . . ?
O3 U1 N1 64.6(2) . . ?
O3 U1 N2 127.8(2) . . ?
O3 U1 N3 168.50(19) . . ?
O2 U1 O1 175.1(3) . . ?
O2 U1 O4 89.7(2) . . ?
O2 U1 O3 90.4(2) . . ?
O2 U1 N1 84.5(2) . . ?
O2 U1 N2 87.6(2) . . ?
O2 U1 N3 88.9(2) . . ?
N2 U1 N1 63.3(2) . . ?
N2 U1 N3 63.6(2) . . ?
N3 U1 N1 126.7(2) . . ?
C19 O4 U1 128.1(5) . . ?
C1 O3 U1 127.1(5) . . ?
C7 N1 U1 120.3(5) . . ?
C7 N1 C6 124.8(7) . . ?
C6 N1 U1 114.8(5) . . ?
C8 N2 U1 120.6(5) . . ?
C8 N2 C12 118.3(7) . . ?
C12 N2 U1 121.0(5) . . ?
C14 N3 U1 115.1(5) . . ?
C13 N3 U1 120.5(5) . . ?
C13 N3 C14 124.4(7) . . ?
N2 C8 C9 121.9(7) . . ?
N2 C8 C7 116.8(7) . . ?
C9 C8 C7 121.3(7) . . ?
N2 C12 C11 123.0(7) . . ?
N2 C12 C13 115.3(7) . . ?
C11 C12 C13 121.7(7) . . ?
C8 C9 H9 120.7 . . ?
C10 C9 C8 118.6(7) . . ?
C10 C9 H9 120.7 . . ?
N1 C7 C8 118.4(7) . . ?
N1 C7 H7 120.8 . . ?
C8 C7 H7 120.8 . . ?
C17 C18 C19 117.4(7) . . ?
C17 C18 C32 122.0(7) . . ?
C19 C18 C32 120.6(7) . . ?
C12 C11 H11 120.6 . . ?
C12 C11 C10 118.7(7) . . ?
C10 C11 H11 120.6 . . ?
C16 C28 C31 109.5(7) . . ?
C16 C28 C30 110.0(7) . . ?
C29 C28 C16 112.7(7) . . ?
C29 C28 C31 107.8(7) . . ?
C29 C28 C30 108.9(8) . . ?
C30 C28 C31 107.9(7) . . ?
C40 N4 C36 115.9(9) . . ?
N1 C6 C1 113.2(6) . . ?
N1 C6 C5 125.2(7) . . ?
C5 C6 C1 121.5(7) . . ?
N3 C14 C19 113.6(7) . . ?
C15 C14 N3 124.1(7) . . ?
C15 C14 C19 122.3(7) . . ?
N3 C13 C12 119.4(7) . . ?
N3 C13 H13 120.3 . . ?
C12 C13 H13 120.3 . . ?
C9 C10 H10 120.3 . . ?
C11 C10 C9 119.5(7) . . ?
C11 C10 H10 120.3 . . ?
C14 C15 H15 120.3 . . ?
C16 C15 C14 119.5(7) . . ?
C16 C15 H15 120.3 . . ?
C18 C17 H17 117.7 . . ?
C18 C17 C16 124.6(7) . . ?
C16 C17 H17 117.7 . . ?
C2 C20 C23 112.0(7) . . ?
C2 C20 C22 108.2(7) . . ?
C21 C20 C2 110.4(7) . . ?
C21 C20 C23 107.6(7) . . ?
C21 C20 C22 111.8(8) . . ?
C22 C20 C23 106.8(8) . . ?
O3 C1 C6 117.7(7) . . ?
O3 C1 C2 123.3(7) . . ?
C2 C1 C6 119.0(7) . . ?
C6 C5 H5 119.8 . . ?
C4 C5 C6 120.5(7) . . ?
C4 C5 H5 119.8 . . ?
C4 C24 C27 112.6(7) . . ?
C4 C24 C26 109.6(6) . . ?
C4 C24 C25 109.5(7) . . ?
C27 C24 C26 109.1(7) . . ?
C27 C24 C25 107.9(7) . . ?
C26 C24 C25 108.1(7) . . ?
C15 C16 C28 122.6(7) . . ?
C15 C16 C17 117.3(7) . . ?
C17 C16 C28 120.0(7) . . ?
C2 C3 H3 117.4 . . ?
C4 C3 H3 117.4 . . ?
C4 C3 C2 125.3(7) . . ?
C28 C31 H31A 109.5 . . ?
C28 C31 H31B 109.5 . . ?
C28 C31 H31C 109.5 . . ?
H31A C31 H31B 109.5 . . ?
H31A C31 H31C 109.5 . . ?
H31B C31 H31C 109.5 . . ?
C1 C2 C20 119.8(7) . . ?
C3 C2 C20 123.3(7) . . ?
C3 C2 C1 117.0(7) . . ?
C20 C23 H23A 109.5 . . ?
C20 C23 H23B 109.5 . . ?
C20 C23 H23C 109.5 . . ?
H23A C23 H23B 109.5 . . ?
H23A C23 H23C 109.5 . . ?
H23B C23 H23C 109.5 . . ?
C20 C21 H21A 109.5 . . ?
C20 C21 H21B 109.5 . . ?
C20 C21 H21C 109.5 . . ?
H21A C21 H21B 109.5 . . ?
H21A C21 H21C 109.5 . . ?
H21B C21 H21C 109.5 . . ?
O4 C19 C18 123.7(7) . . ?
O4 C19 C14 117.7(7) . . ?
C18 C19 C14 118.6(7) . . ?
H34A C34 H34B 109.5 . . ?
H34A C34 H34C 109.5 . . ?
H34B C34 H34C 109.5 . . ?
C32 C34 H34A 109.5 . . ?
C32 C34 H34B 109.5 . . ?
C32 C34 H34C 109.5 . . ?
C5 C4 C24 119.8(7) . . ?
C5 C4 C3 116.8(7) . . ?
C3 C4 C24 123.3(7) . . ?
C24 C27 H27A 109.5 . . ?
C24 C27 H27B 109.5 . . ?
C24 C27 H27C 109.5 . . ?
H27A C27 H27B 109.5 . . ?
H27A C27 H27C 109.5 . . ?
H27B C27 H27C 109.5 . . ?
H33A C33 H33B 109.5 . . ?
H33A C33 H33C 109.5 . . ?
H33B C33 H33C 109.5 . . ?
C32 C33 H33A 109.5 . . ?
C32 C33 H33B 109.5 . . ?
C32 C33 H33C 109.5 . . ?
C28 C29 H29A 109.5 . . ?
C28 C29 H29B 109.5 . . ?
C28 C29 H29C 109.5 . . ?
H29A C29 H29B 109.5 . . ?
H29A C29 H29C 109.5 . . ?
H29B C29 H29C 109.5 . . ?
C18 C32 C34 109.7(7) . . ?
C33 C32 C18 109.6(7) . . ?
C33 C32 C34 109.8(7) . . ?
C33 C32 C35 108.6(8) . . ?
C35 C32 C18 112.0(7) . . ?
C35 C32 C34 106.9(8) . . ?
C28 C30 H30A 109.5 . . ?
C28 C30 H30B 109.5 . . ?
C28 C30 H30C 109.5 . . ?
H30A C30 H30B 109.5 . . ?
H30A C30 H30C 109.5 . . ?
H30B C30 H30C 109.5 . . ?
C24 C26 H26A 109.5 . . ?
C24 C26 H26B 109.5 . . ?
C24 C26 H26C 109.5 . . ?
H26A C26 H26B 109.5 . . ?
H26A C26 H26C 109.5 . . ?
H26B C26 H26C 109.5 . . ?
C24 C25 H25A 109.5 . . ?
C24 C25 H25B 109.5 . . ?
C24 C25 H25C 109.5 . . ?
H25A C25 H25B 109.5 . . ?
H25A C25 H25C 109.5 . . ?
H25B C25 H25C 109.5 . . ?
N4 C36 H36 118.3 . . ?
N4 C36 C37 123.4(9) . . ?
C37 C36 H36 118.3 . . ?
C32 C35 H35A 109.5 . . ?
C32 C35 H35B 109.5 . . ?
C32 C35 H35C 109.5 . . ?
H35A C35 H35B 109.5 . . ?
H35A C35 H35C 109.5 . . ?
H35B C35 H35C 109.5 . . ?
C36 C37 H37 121.0 . . ?
C38 C37 C36 118.0(9) . . ?
C38 C37 H37 121.0 . . ?
N4 C40 H40 116.9 . . ?
N4 C40 C39 126.2(10) . . ?
C39 C40 H40 116.9 . . ?
C37 C38 H38 120.1 . . ?
C37 C38 C39 119.8(10) . . ?
C39 C38 H38 120.1 . . ?
C20 C22 H22A 109.5 . . ?
C20 C22 H22B 109.5 . . ?
C20 C22 H22C 109.5 . . ?
H22A C22 H22B 109.5 . . ?
H22A C22 H22C 109.5 . . ?
H22B C22 H22C 109.5 . . ?
C40 C39 C38 116.6(10) . . ?
C40 C39 H39 121.7 . . ?
C38 C39 H39 121.7 . . ?

loop_
_geom_bond_atom_site_label_1
_geom_bond_atom_site_label_2
_geom_bond_distance
_geom_bond_site_symmetry_2
_geom_bond_publ_flag
U1 O1 1.773(6) . ?
U1 O4 2.231(5) . ?
U1 O3 2.241(5) . ?
U1 O2 1.761(6) . ?
U1 N1 2.578(6) . ?
U1 N2 2.532(6) . ?
U1 N3 2.565(6) . ?
O4 C19 1.334(9) . ?
O3 C1 1.324(9) . ?
N1 C7 1.291(10) . ?
N1 C6 1.398(9) . ?
N2 C8 1.349(9) . ?
N2 C12 1.351(10) . ?
N3 C14 1.407(10) . ?
N3 C13 1.274(10) . ?
C8 C9 1.396(10) . ?
C8 C7 1.459(11) . ?
C12 C11 1.372(11) . ?
C12 C13 1.481(11) . ?
C9 H9 0.9500 . ?
C9 C10 1.387(11) . ?
C7 H7 0.9500 . ?
C18 C17 1.377(10) . ?
C18 C19 1.412(11) . ?
C18 C32 1.537(11) . ?
C11 H11 0.9500 . ?
C11 C10 1.383(11) . ?
C28 C16 1.525(11) . ?
C28 C31 1.546(12) . ?
C28 C29 1.512(12) . ?
C28 C30 1.547(12) . ?
N4 C36 1.346(13) . ?
N4 C40 1.298(13) . ?
C6 C1 1.421(10) . ?
C6 C5 1.400(10) . ?
C14 C15 1.394(10) . ?
C14 C19 1.415(11) . ?
C13 H13 0.9500 . ?
C10 H10 0.9500 . ?
C15 H15 0.9500 . ?
C15 C16 1.388(10) . ?
C17 H17 0.9500 . ?
C17 C16 1.417(10) . ?
C20 C2 1.532(10) . ?
C20 C23 1.533(12) . ?
C20 C21 1.515(12) . ?
C20 C22 1.533(12) . ?
C1 C2 1.410(11) . ?
C5 H5 0.9500 . ?
C5 C4 1.393(11) . ?
C24 C4 1.522(11) . ?
C24 C27 1.526(11) . ?
C24 C26 1.534(12) . ?
C24 C25 1.549(12) . ?
C3 H3 0.9500 . ?
C3 C2 1.400(10) . ?
C3 C4 1.398(11) . ?
C31 H31A 0.9800 . ?
C31 H31B 0.9800 . ?
C31 H31C 0.9800 . ?
C23 H23A 0.9800 . ?
C23 H23B 0.9800 . ?
C23 H23C 0.9800 . ?
C21 H21A 0.9800 . ?
C21 H21B 0.9800 . ?
C21 H21C 0.9800 . ?
C34 H34A 0.9800 . ?
C34 H34B 0.9800 . ?
C34 H34C 0.9800 . ?
C34 C32 1.547(12) . ?
C27 H27A 0.9800 . ?
C27 H27B 0.9800 . ?
C27 H27C 0.9800 . ?
C33 H33A 0.9800 . ?
C33 H33B 0.9800 . ?
C33 H33C 0.9800 . ?
C33 C32 1.518(12) . ?
C29 H29A 0.9800 . ?
C29 H29B 0.9800 . ?
C29 H29C 0.9800 . ?
C32 C35 1.520(12) . ?
C30 H30A 0.9800 . ?
C30 H30B 0.9800 . ?
C30 H30C 0.9800 . ?
C26 H26A 0.9800 . ?
C26 H26B 0.9800 . ?
C26 H26C 0.9800 . ?
C25 H25A 0.9800 . ?
C25 H25B 0.9800 . ?
C25 H25C 0.9800 . ?
C36 H36 0.9500 . ?
C36 C37 1.372(13) . ?
C35 H35A 0.9800 . ?
C35 H35B 0.9800 . ?
C35 H35C 0.9800 . ?
C37 H37 0.9500 . ?
C37 C38 1.371(15) . ?
C40 H40 0.9500 . ?
C40 C39 1.371(15) . ?
C38 H38 0.9500 . ?
C38 C39 1.374(16) . ?
C22 H22A 0.9800 . ?
C22 H22B 0.9800 . ?
C22 H22C 0.9800 . ?
C39 H39 0.9500 . ?

loop_
_geom_torsion_atom_site_label_1
_geom_torsion_atom_site_label_2
_geom_torsion_atom_site_label_3
_geom_torsion_atom_site_label_4
_geom_torsion
_geom_torsion_site_symmetry_1
_geom_torsion_site_symmetry_2
_geom_torsion_site_symmetry_3
_geom_torsion_site_symmetry_4
_geom_torsion_publ_flag
U1 O4 C19 C18 174.5(6) . . . . ?
U1 O4 C19 C14 -5.4(11) . . . . ?
U1 O3 C1 C6 17.8(10) . . . . ?
U1 O3 C1 C2 -161.0(6) . . . . ?
U1 N1 C7 C8 -5.5(10) . . . . ?
U1 N1 C6 C1 -6.8(9) . . . . ?
U1 N1 C6 C5 168.5(7) . . . . ?
U1 N2 C8 C9 -174.4(6) . . . . ?
U1 N2 C8 C7 7.0(10) . . . . ?
U1 N2 C12 C11 176.6(6) . . . . ?
U1 N2 C12 C13 -4.3(9) . . . . ?
U1 N3 C14 C15 176.8(6) . . . . ?
U1 N3 C14 C19 -2.8(9) . . . . ?
U1 N3 C13 C12 -1.5(10) . . . . ?
O3 C1 C2 C20 0.6(12) . . . . ?
O3 C1 C2 C3 -180.0(7) . . . . ?
N1 C6 C1 O3 -4.8(11) . . . . ?
N1 C6 C1 C2 174.0(7) . . . . ?
N1 C6 C5 C4 -173.2(8) . . . . ?
N2 C8 C9 C10 -1.7(12) . . . . ?
N2 C8 C7 N1 -0.9(11) . . . . ?
N2 C12 C11 C10 -2.7(12) . . . . ?
N2 C12 C13 N3 3.8(11) . . . . ?
N3 C14 C15 C16 178.1(8) . . . . ?
N3 C14 C19 O4 5.0(11) . . . . ?
N3 C14 C19 C18 -174.9(7) . . . . ?
C8 N2 C12 C11 0.8(12) . . . . ?
C8 N2 C12 C13 179.9(7) . . . . ?
C8 C9 C10 C11 -0.3(12) . . . . ?
C12 N2 C8 C9 1.5(12) . . . . ?
C12 N2 C8 C7 -177.2(7) . . . . ?
C12 C11 C10 C9 2.4(13) . . . . ?
C9 C8 C7 N1 -179.6(8) . . . . ?
C7 N1 C6 C1 174.5(8) . . . . ?
C7 N1 C6 C5 -10.2(13) . . . . ?
C7 C8 C9 C10 176.9(8) . . . . ?
C18 C17 C16 C28 -173.9(8) . . . . ?
C18 C17 C16 C15 4.3(13) . . . . ?
C11 C12 C13 N3 -177.1(8) . . . . ?
N4 C36 C37 C38 0.8(16) . . . . ?
N4 C40 C39 C38 -1.1(19) . . . . ?
C6 N1 C7 C8 173.2(7) . . . . ?
C6 C1 C2 C20 -178.2(7) . . . . ?
C6 C1 C2 C3 1.2(11) . . . . ?
C6 C5 C4 C24 174.8(7) . . . . ?
C6 C5 C4 C3 -1.7(12) . . . . ?
C14 N3 C13 C12 179.8(7) . . . . ?
C14 C15 C16 C28 175.6(8) . . . . ?
C14 C15 C16 C17 -2.5(12) . . . . ?
C13 N3 C14 C15 -4.4(13) . . . . ?
C13 N3 C14 C19 175.9(8) . . . . ?
C13 C12 C11 C10 178.2(8) . . . . ?
C15 C14 C19 O4 -174.7(7) . . . . ?
C15 C14 C19 C18 5.4(13) . . . . ?
C17 C18 C19 O4 176.5(8) . . . . ?
C17 C18 C19 C14 -3.7(12) . . . . ?
C17 C18 C32 C34 122.6(9) . . . . ?
C17 C18 C32 C33 -116.6(9) . . . . ?
C17 C18 C32 C35 4.1(12) . . . . ?
C1 C6 C5 C4 1.7(12) . . . . ?
C5 C6 C1 O3 179.7(7) . . . . ?
C5 C6 C1 C2 -1.5(12) . . . . ?
C31 C28 C16 C15 119.8(9) . . . . ?
C31 C28 C16 C17 -62.1(10) . . . . ?
C2 C3 C4 C5 1.6(12) . . . . ?
C2 C3 C4 C24 -174.8(8) . . . . ?
C23 C20 C2 C1 178.0(8) . . . . ?
C23 C20 C2 C3 -1.3(12) . . . . ?
C21 C20 C2 C1 -62.1(10) . . . . ?
C21 C20 C2 C3 118.5(9) . . . . ?
C19 C18 C17 C16 -1.1(13) . . . . ?
C19 C18 C32 C34 -57.6(10) . . . . ?
C19 C18 C32 C33 63.1(10) . . . . ?
C19 C18 C32 C35 -176.2(8) . . . . ?
C19 C14 C15 C16 -2.2(13) . . . . ?
C4 C3 C2 C20 178.1(8) . . . . ?
C4 C3 C2 C1 -1.4(13) . . . . ?
C27 C24 C4 C5 -177.4(7) . . . . ?
C27 C24 C4 C3 -1.1(11) . . . . ?
C29 C28 C16 C15 -0.1(12) . . . . ?
C29 C28 C16 C17 177.9(8) . . . . ?
C32 C18 C17 C16 178.7(8) . . . . ?
C32 C18 C19 O4 -3.3(13) . . . . ?
C32 C18 C19 C14 176.5(8) . . . . ?
C30 C28 C16 C15 -121.8(9) . . . . ?
C30 C28 C16 C17 56.3(11) . . . . ?
C26 C24 C4 C5 -55.8(10) . . . . ?
C26 C24 C4 C3 120.4(9) . . . . ?
C25 C24 C4 C5 62.6(10) . . . . ?
C25 C24 C4 C3 -121.2(8) . . . . ?
C36 N4 C40 C39 -0.1(17) . . . . ?
C36 C37 C38 C39 -2.0(17) . . . . ?
C37 C38 C39 C40 2.2(18) . . . . ?
C40 N4 C36 C37 0.3(15) . . . . ?
C22 C20 C2 C1 60.6(10) . . . . ?
C22 C20 C2 C3 -118.8(9) . . . . ?

loop_
_exptl_oxdiff_crystal_face_indexfrac_h
_exptl_oxdiff_crystal_face_indexfrac_k
_exptl_oxdiff_crystal_face_indexfrac_l
_exptl_oxdiff_crystal_face_x
_exptl_oxdiff_crystal_face_y
_exptl_oxdiff_crystal_face_z
0.6182 -17.3356 0.1899 -0.0000 -0.3511 0.9363
-14.4728 -1.4653 1.2567 -0.0000 -0.9529 -0.3032
-2.1166 17.1819 -0.0597 0.0000 0.2524 -0.9676
14.5078 -1.2307 -1.2219 0.0000 0.8944 0.4472
6.1189 -14.2682 4.9309 -0.2502 -0.0813 0.9648
-1.6079 -6.7538 -19.5349 0.9415 0.3059 0.1414
-6.0267 14.9323 -3.3301 0.1732 0.0563 -0.9833
1.7935 6.2750 19.6043 -0.9452 -0.3071 -0.1104
